data_4501904
loop_
_publ_author_name
'Liu, Hai-Yan'
'Wu, Hua'
'Ma, Jian-Fang'
'Liu, Ying-Ying'
'Liu, Bo'
'Yang, Jin'

_publ_section_title
;
 Syntheses, Structures, and Photoluminescence of Zinc(II) Coordination
 Polymers Based on Carboxylates and Flexible Bis-[(pyridyl)-benzimidazole]
 Ligands
;
_journal_issue 11
_journal_name_full 'Crystal Growth &amp; Design'
_journal_page_first 4795
_journal_paper_doi 10.1021/cg100688z
_journal_volume 10
_journal_year 2010
_chemical_formula_moiety 'C44 H36 N6 O10 Zn2'
_chemical_formula_sum 'C44 H36 N6 O10 Zn2'
_chemical_formula_weight 939.53
_chemical_name_systematic
;
 ?
;
_space_group_IT_number 2
_symmetry_cell_setting triclinic
_symmetry_space_group_name_Hall '-P 1'
_symmetry_space_group_name_H-M 'P -1'
_atom_sites_solution_hydrogens geom
_atom_sites_solution_primary direct
_atom_sites_solution_secondary difmap
_audit_creation_method SHELXL-97
_cell_angle_alpha 114.25(4)
_cell_angle_beta 92.97(4)
_cell_angle_gamma 111.84(4)
_cell_formula_units_Z 1
_cell_length_a 8.712(3)
_cell_length_b 10.869(5)
_cell_length_c 12.553(6)
_cell_measurement_reflns_used 3350
_cell_measurement_temperature 293(2)
_cell_measurement_theta_max 66.6
_cell_measurement_theta_min 4.0
_cell_volume 976.1(9)
_computing_cell_refinement CrysAlis
_computing_data_collection 'CrysAlis (Oxford Diffraction, 2006)'
_computing_data_reduction CrysAlis
_computing_molecular_graphics 'SHELXS-97 (Sheldrick, 1997)'
_computing_structure_refinement 'SHELXL-97 (Sheldrick, 2008)'
_diffrn_ambient_temperature 293(2)
_diffrn_detector_area_resol_mean 10.0
_diffrn_measured_fraction_theta_full 0.974
_diffrn_measured_fraction_theta_max 0.974
_diffrn_measurement_device_type 'Oxford Diffraction Gemini R Ultra'
_diffrn_measurement_method '\w scan'
_diffrn_radiation_monochromator graphite
_diffrn_radiation_source 'fine-focus sealed tube'
_diffrn_radiation_type CuK\a
_diffrn_radiation_wavelength 1.54184
_diffrn_reflns_av_R_equivalents 0.1515
_diffrn_reflns_av_sigmaI/netI 0.1529
_diffrn_reflns_limit_h_max 10
_diffrn_reflns_limit_h_min -10
_diffrn_reflns_limit_k_max 12
_diffrn_reflns_limit_k_min -12
_diffrn_reflns_limit_l_max 14
_diffrn_reflns_limit_l_min -14
_diffrn_reflns_number 9208
_diffrn_reflns_theta_full 66.60
_diffrn_reflns_theta_max 66.60
_diffrn_reflns_theta_min 3.98
_exptl_absorpt_coefficient_mu 2.114
_exptl_absorpt_correction_T_max 0.876
_exptl_absorpt_correction_T_min 0.774
_exptl_absorpt_correction_type multi-scan
_exptl_absorpt_process_details
;
CrysAlis (Oxford Diffraction, 2006)
;
_exptl_crystal_colour colorless
_exptl_crystal_density_diffrn 1.598
_exptl_crystal_density_method 'not measured'
_exptl_crystal_description block
_exptl_crystal_F_000 482
_exptl_crystal_size_max 0.12
_exptl_crystal_size_mid 0.10
_exptl_crystal_size_min 0.06
_refine_diff_density_max 0.522
_refine_diff_density_min -0.738
_refine_diff_density_rms 0.102
_refine_ls_extinction_method none
_refine_ls_goodness_of_fit_ref 1.088
_refine_ls_hydrogen_treatment mixed
_refine_ls_matrix_type full
_refine_ls_number_parameters 286
_refine_ls_number_reflns 3350
_refine_ls_number_restraints 9
_refine_ls_restrained_S_all 1.093
_refine_ls_R_factor_all 0.1826
_refine_ls_R_factor_gt 0.0753
_refine_ls_shift/su_max 0.000
_refine_ls_shift/su_mean 0.000
_refine_ls_structure_factor_coef Fsqd
_refine_ls_weighting_details 'calc w=1/[\s^2^(Fo^2^)+(0.0607P)^2^+0.0000P] where P=(Fo^2^+2Fc^2^)/3'
_refine_ls_weighting_scheme calc
_refine_ls_wR_factor_gt 0.1445
_refine_ls_wR_factor_ref 0.1887
_reflns_number_gt 1527
_reflns_number_total 3350
_reflns_threshold_expression >2\s(I)
_cod_data_source_file cg100688z_si_002.cif
_cod_data_source_block 2
_cod_original_cell_volume 976.1(7)
_cod_original_sg_symbol_Hall '-P 1 '
_cod_original_sg_symbol_H-M 'P -1 '
_cod_database_code 4501904

loop_
_symmetry_equiv_pos_as_xyz
'x, y, z'
'-x, -y, -z'

loop_
_atom_site_label
_atom_site_type_symbol
_atom_site_fract_x
_atom_site_fract_y
_atom_site_fract_z
_atom_site_U_iso_or_equiv
_atom_site_adp_type
_atom_site_occupancy
_atom_site_symmetry_multiplicity
_atom_site_calc_flag
_atom_site_refinement_flags
Zn1 Zn 0.51604(13) 0.40735(12) 0.72073(11) 0.0516(4) Uani 1 1 d .
C1 C 0.2094(9) 0.4465(8) 0.6484(8) 0.046(2) Uani 1 1 d .
C2 C 0.1047(8) 0.4764(8) 0.5721(7) 0.0391(19) Uani 1 1 d .
C3 C 0.1139(9) 0.4418(8) 0.4534(7) 0.0425(19) Uani 1 1 d .
H3 H 0.1892 0.4028 0.4215 0.051 Uiso 1 1 calc R
C4 C 0.0099(9) 0.4655(8) 0.3818(7) 0.043(2) Uani 1 1 d .
H4 H 0.0173 0.4423 0.3028 0.052 Uiso 1 1 calc R
C5 C 0.7223(9) 0.6989(9) 0.9028(9) 0.046(2) Uani 1 1 d .
C6 C 0.8644(9) 0.8550(8) 0.9506(7) 0.044(2) Uani 1 1 d .
C7 C 0.9708(9) 0.8961(9) 0.8801(7) 0.053(2) Uani 1 1 d .
H7 H 0.9528 0.8282 0.8002 0.063 Uiso 1 1 calc R
C8 C 1.1039(10) 1.0389(9) 0.9296(8) 0.058(2) Uani 1 1 d .
H8 H 1.1742 1.0647 0.8817 0.070 Uiso 1 1 calc R
C9 C 0.5737(10) 0.2222(9) 0.4633(8) 0.054(2) Uani 1 1 d U
C10 C 0.4900(10) 0.2540(9) 0.3846(8) 0.055(2) Uani 1 1 d .
H10 H 0.4373 0.3178 0.4110 0.066 Uiso 1 1 calc R
C11 C 0.4936(11) 0.1827(11) 0.2663(9) 0.067(3) Uani 1 1 d .
H11 H 0.4438 0.2010 0.2105 0.080 Uiso 1 1 calc R
C12 C 0.5686(13) 0.0836(12) 0.2257(10) 0.079(3) Uani 1 1 d .
H12 H 0.5653 0.0386 0.1441 0.095 Uiso 1 1 calc R
C13 C 0.6461(12) 0.0495(12) 0.2994(9) 0.072(3) Uani 1 1 d .
H13 H 0.6928 -0.0187 0.2713 0.086 Uiso 1 1 calc R
C14 C 0.6494(10) 0.1230(9) 0.4163(9) 0.054(2) Uani 1 1 d U
C15 C 0.6854(9) 0.2138(8) 0.6170(7) 0.0423(19) Uani 1 1 d .
C16 C 0.7368(11) 0.2511(10) 0.7458(9) 0.060(2) Uani 1 1 d .
C17 C 0.8453(15) 0.2100(14) 0.7900(10) 0.093(4) Uani 1 1 d .
H17 H 0.8983 0.1581 0.7394 0.111 Uiso 1 1 calc R
C18 C 0.8770(17) 0.2475(17) 0.9154(13) 0.119(5) Uani 1 1 d U
H18 H 0.9488 0.2194 0.9475 0.143 Uiso 1 1 calc R
C19 C 0.7977(14) 0.3260(14) 0.9856(9) 0.089(4) Uani 1 1 d .
H19 H 0.8105 0.3491 1.0665 0.107 Uiso 1 1 calc R
C20 C 0.6997(12) 0.3699(10) 0.9353(9) 0.063(3) Uani 1 1 d .
H20 H 0.6529 0.4296 0.9848 0.076 Uiso 1 1 calc R
C21 C 0.7866(10) 0.0080(9) 0.5117(9) 0.059(3) Uani 1 1 d .
H21A H 0.7223 -0.0847 0.4385 0.070 Uiso 1 1 calc R
H21B H 0.7705 -0.0133 0.5792 0.070 Uiso 1 1 calc R
C22 C 0.9719(9) 0.0624(8) 0.5117(9) 0.053(2) Uani 1 1 d .
H22A H 1.0389 0.1480 0.5888 0.063 Uiso 1 1 calc R
H22B H 0.9914 0.0939 0.4497 0.063 Uiso 1 1 calc R
N1 N 0.5959(8) 0.2765(7) 0.5883(7) 0.060(2) Uani 1 1 d .
N2 N 0.7168(9) 0.1177(8) 0.5201(7) 0.062(2) Uani 1 1 d .
N3 N 0.6674(9) 0.3309(8) 0.8169(7) 0.063(2) Uani 1 1 d .
O1 O 0.3310(6) 0.4143(5) 0.6123(5) 0.0450(14) Uani 1 1 d .
O2 O 0.1705(8) 0.4526(8) 0.7460(6) 0.0705(19) Uani 1 1 d .
O3 O 0.6910(6) 0.6161(6) 0.7894(5) 0.0491(14) Uani 1 1 d .
O4 O 0.6436(7) 0.6631(6) 0.9727(6) 0.0596(16) Uani 1 1 d .
O1W O 0.3230(7) 0.3111(6) 0.7931(5) 0.0543(15) Uani 1 1 d D
H1B H 0.267(11) 0.352(10) 0.776(9) 0.081 Uiso 1 1 d D
H1A H 0.384(10) 0.380(8) 0.862(4) 0.081 Uiso 1 1 d D

loop_
_atom_site_aniso_label
_atom_site_aniso_U_11
_atom_site_aniso_U_22
_atom_site_aniso_U_33
_atom_site_aniso_U_23
_atom_site_aniso_U_13
_atom_site_aniso_U_12
Zn1 0.0391(6) 0.0384(6) 0.0652(9) 0.0120(5) 0.0083(5) 0.0186(4)
C1 0.043(4) 0.028(4) 0.042(5) 0.002(4) -0.001(4) 0.008(3)
C2 0.031(3) 0.033(4) 0.040(5) 0.005(4) 0.002(3) 0.015(3)
C3 0.037(4) 0.045(4) 0.034(5) 0.006(4) 0.001(3) 0.021(3)
C4 0.046(4) 0.042(4) 0.027(4) 0.004(4) 0.005(4) 0.019(4)
C5 0.036(4) 0.042(4) 0.059(6) 0.018(5) 0.006(4) 0.022(4)
C6 0.036(4) 0.045(4) 0.043(5) 0.014(4) 0.001(4) 0.018(3)
C7 0.042(4) 0.055(5) 0.036(5) 0.005(4) 0.008(4) 0.013(4)
C8 0.050(5) 0.056(5) 0.052(6) 0.015(5) 0.011(4) 0.019(4)
C9 0.040(4) 0.051(5) 0.043(6) 0.012(4) -0.003(4) 0.004(4)
C10 0.046(4) 0.047(5) 0.057(6) 0.015(5) -0.004(4) 0.018(4)
C11 0.066(6) 0.082(7) 0.056(7) 0.027(6) 0.002(5) 0.043(5)
C12 0.086(7) 0.095(8) 0.065(7) 0.025(6) 0.018(6) 0.062(6)
C13 0.076(6) 0.083(7) 0.062(7) 0.026(6) 0.020(5) 0.049(6)
C14 0.047(4) 0.058(5) 0.056(6) 0.019(5) -0.001(4) 0.031(4)
C15 0.042(4) 0.049(4) 0.039(5) 0.016(4) 0.010(4) 0.028(4)
C16 0.056(5) 0.065(6) 0.055(6) 0.019(5) 0.000(5) 0.033(5)
C17 0.119(9) 0.131(10) 0.068(8) 0.038(7) 0.036(7) 0.099(9)
C18 0.118(7) 0.144(8) 0.107(9) 0.041(6) 0.010(6) 0.089(7)
C19 0.112(8) 0.144(10) 0.048(6) 0.036(7) 0.024(6) 0.101(9)
C20 0.074(6) 0.067(6) 0.045(6) 0.018(5) 0.009(5) 0.035(5)
C21 0.059(5) 0.039(5) 0.076(7) 0.012(4) 0.012(5) 0.035(4)
C22 0.038(4) 0.035(4) 0.080(7) 0.017(4) 0.014(4) 0.022(3)
N1 0.049(4) 0.046(4) 0.073(6) 0.017(4) 0.002(4) 0.021(3)
N2 0.060(4) 0.057(4) 0.073(6) 0.023(4) 0.019(4) 0.037(4)
N3 0.063(4) 0.060(5) 0.063(6) 0.022(4) 0.012(4) 0.029(4)
O1 0.036(3) 0.045(3) 0.048(3) 0.012(3) 0.009(2) 0.022(2)
O2 0.090(4) 0.107(5) 0.045(4) 0.031(4) 0.025(3) 0.078(4)
O3 0.053(3) 0.044(3) 0.045(4) 0.017(3) 0.005(3) 0.021(3)
O4 0.057(3) 0.056(4) 0.057(4) 0.025(3) 0.012(3) 0.017(3)
O1W 0.053(3) 0.053(4) 0.053(4) 0.017(3) 0.002(3) 0.028(3)

loop_
_atom_type_symbol
_atom_type_description
_atom_type_scat_dispersion_real
_atom_type_scat_dispersion_imag
_atom_type_scat_source
C C 0.0181 0.0091 'International Tables Vol C Tables 4.2.6.8 and 6.1.1.4'
H H 0.0000 0.0000 'International Tables Vol C Tables 4.2.6.8 and 6.1.1.4'
N N 0.0311 0.0180 'International Tables Vol C Tables 4.2.6.8 and 6.1.1.4'
O O 0.0492 0.0322 'International Tables Vol C Tables 4.2.6.8 and 6.1.1.4'
Zn Zn -1.5491 0.6778 'International Tables Vol C Tables 4.2.6.8 and 6.1.1.4'

loop_
_geom_angle_atom_site_label_1
_geom_angle_atom_site_label_2
_geom_angle_atom_site_label_3
_geom_angle
_geom_angle_site_symmetry_1
_geom_angle_site_symmetry_3
O3 Zn1 N1 107.7(3) . .
O3 Zn1 O1W 129.2(2) . .
N1 Zn1 O1W 120.5(3) . .
O3 Zn1 O1 100.0(2) . .
N1 Zn1 O1 99.0(3) . .
O1W Zn1 O1 87.9(2) . .
O3 Zn1 N3 95.8(2) . .
N1 Zn1 N3 75.2(3) . .
O1W Zn1 N3 82.7(3) . .
O1 Zn1 N3 164.2(2) . .
O2 C1 O1 123.3(8) . .
O2 C1 C2 117.4(7) . .
O1 C1 C2 119.3(8) . .
C3 C2 C4 118.9(7) . 2_566
C3 C2 C1 121.1(6) . .
C4 C2 C1 119.9(7) 2_566 .
C2 C3 C4 120.3(7) . .
C2 C3 H3 119.9 . .
C4 C3 H3 119.9 . .
C2 C4 C3 120.9(7) 2_566 .
C2 C4 H4 119.6 2_566 .
C3 C4 H4 119.6 . .
O4 C5 O3 125.6(7) . .
O4 C5 C6 119.4(8) . .
O3 C5 C6 115.0(8) . .
C7 C6 C8 118.1(7) . 2_777
C7 C6 C5 121.9(7) . .
C8 C6 C5 119.9(8) 2_777 .
C8 C7 C6 119.8(8) . .
C8 C7 H7 120.1 . .
C6 C7 H7 120.1 . .
C7 C8 C6 122.1(8) . 2_777
C7 C8 H8 118.9 . .
C6 C8 H8 118.9 2_777 .
N1 C9 C14 111.0(8) . .
N1 C9 C10 129.3(8) . .
C14 C9 C10 119.6(8) . .
C11 C10 C9 114.3(8) . .
C11 C10 H10 122.9 . .
C9 C10 H10 122.9 . .
C10 C11 C12 123.0(9) . .
C10 C11 H11 118.5 . .
C12 C11 H11 118.5 . .
C13 C12 C11 123.4(10) . .
C13 C12 H12 118.3 . .
C11 C12 H12 118.3 . .
C14 C13 C12 114.3(9) . .
C14 C13 H13 122.9 . .
C12 C13 H13 122.9 . .
C13 C14 C9 125.3(9) . .
C13 C14 N2 131.2(8) . .
C9 C14 N2 103.4(7) . .
N1 C15 N2 113.4(8) . .
N1 C15 C16 119.2(7) . .
N2 C15 C16 127.4(7) . .
N3 C16 C17 121.3(9) . .
N3 C16 C15 113.3(7) . .
C17 C16 C15 125.4(8) . .
C16 C17 C18 119.4(9) . .
C16 C17 H17 120.3 . .
C18 C17 H17 120.3 . .
C19 C18 C17 117.5(11) . .
C19 C18 H18 121.2 . .
C17 C18 H18 121.2 . .
C20 C19 C18 118.9(11) . .
C20 C19 H19 120.5 . .
C18 C19 H19 120.5 . .
N3 C20 C19 123.0(9) . .
N3 C20 H20 118.5 . .
C19 C20 H20 118.5 . .
N2 C21 C22 113.4(7) . .
N2 C21 H21A 108.9 . .
C22 C21 H21A 108.9 . .
N2 C21 H21B 108.9 . .
C22 C21 H21B 108.9 . .
H21A C21 H21B 107.7 . .
C21 C22 C22 110.1(8) . 2_756
C21 C22 H22A 109.6 . .
C22 C22 H22A 109.6 2_756 .
C21 C22 H22B 109.6 . .
C22 C22 H22B 109.6 2_756 .
H22A C22 H22B 108.2 . .
C15 N1 C9 104.8(7) . .
C15 N1 Zn1 118.6(6) . .
C9 N1 Zn1 136.6(6) . .
C15 N2 C14 107.4(6) . .
C15 N2 C21 129.5(8) . .
C14 N2 C21 122.7(7) . .
C16 N3 C20 119.7(8) . .
C16 N3 Zn1 113.3(6) . .
C20 N3 Zn1 126.8(6) . .
C1 O1 Zn1 123.9(5) . .
C5 O3 Zn1 117.8(5) . .
Zn1 O1W H1B 90(7) . .
Zn1 O1W H1A 88(7) . .
H1B O1W H1A 100(10) . .

loop_
_geom_bond_atom_site_label_1
_geom_bond_atom_site_label_2
_geom_bond_distance
_geom_bond_site_symmetry_2
Zn1 O3 1.974(5) .
Zn1 N1 2.046(7) .
Zn1 O1W 2.092(7) .
Zn1 O1 2.098(5) .
Zn1 N3 2.315(8) .
C1 O2 1.269(10) .
C1 O1 1.283(9) .
C1 C2 1.498(11) .
C2 C3 1.393(11) .
C2 C4 1.400(9) 2_566
C3 C4 1.405(11) .
C3 H3 0.9300 .
C4 C2 1.400(9) 2_566
C4 H4 0.9300 .
C5 O4 1.240(10) .
C5 O3 1.279(10) .
C5 C6 1.515(11) .
C6 C7 1.394(11) .
C6 C8 1.401(11) 2_777
C7 C8 1.390(11) .
C7 H7 0.9300 .
C8 C6 1.401(11) 2_777
C8 H8 0.9300 .
C9 N1 1.404(11) .
C9 C14 1.411(11) .
C9 C10 1.422(12) .
C10 C11 1.373(13) .
C10 H10 0.9300 .
C11 C12 1.398(12) .
C11 H11 0.9300 .
C12 C13 1.360(14) .
C12 H12 0.9300 .
C13 C14 1.345(13) .
C13 H13 0.9300 .
C14 N2 1.433(12) .
C15 N1 1.331(10) .
C15 N2 1.360(10) .
C15 C16 1.494(12) .
C16 N3 1.313(11) .
C16 C17 1.366(13) .
C17 C18 1.436(16) .
C17 H17 0.9300 .
C18 C19 1.367(15) .
C18 H18 0.9300 .
C19 C20 1.360(13) .
C19 H19 0.9300 .
C20 N3 1.349(12) .
C20 H20 0.9300 .
C21 N2 1.498(10) .
C21 C22 1.499(11) .
C21 H21A 0.9700 .
C21 H21B 0.9700 .
C22 C22 1.533(14) 2_756
C22 H22A 0.9700 .
C22 H22B 0.9700 .
O1W H1B 0.84(11) .
O1W H1A 0.85(6) .

loop_
_geom_hbond_atom_site_label_D
_geom_hbond_atom_site_label_H
_geom_hbond_atom_site_label_A
_geom_hbond_distance_DH
_geom_hbond_distance_HA
_geom_hbond_distance_DA
_geom_hbond_angle_DHA
_geom_hbond_site_symmetry_A
O1W H1A O4 0.85(6) 2.31(9) 2.825(9) 120(9) 2_667

loop_
_geom_torsion_atom_site_label_1
_geom_torsion_atom_site_label_2
_geom_torsion_atom_site_label_3
_geom_torsion_atom_site_label_4
_geom_torsion
_geom_torsion_site_symmetry_1
_geom_torsion_site_symmetry_4
O2 C1 C2 C3 -166.3(7) . .
O1 C1 C2 C3 12.7(10) . .
O2 C1 C2 C4 11.1(10) . 2_566
O1 C1 C2 C4 -169.9(6) . 2_566
C4 C2 C3 C4 0.2(12) 2_566 .
C1 C2 C3 C4 177.6(6) . .
C2 C3 C4 C2 -0.2(12) . 2_566
O4 C5 C6 C7 172.1(7) . .
O3 C5 C6 C7 -10.1(11) . .
O4 C5 C6 C8 -5.4(11) . 2_777
O3 C5 C6 C8 172.3(7) . 2_777
C8 C6 C7 C8 0.2(13) 2_777 .
C5 C6 C7 C8 -177.3(7) . .
C6 C7 C8 C6 -0.2(14) . 2_777
N1 C9 C10 C11 179.2(8) . .
C14 C9 C10 C11 -0.7(12) . .
C9 C10 C11 C12 1.8(13) . .
C10 C11 C12 C13 -0.6(17) . .
C11 C12 C13 C14 -1.9(16) . .
C12 C13 C14 C9 3.1(15) . .
C12 C13 C14 N2 179.5(9) . .
N1 C9 C14 C13 178.2(9) . .
C10 C9 C14 C13 -1.9(14) . .
N1 C9 C14 N2 1.0(9) . .
C10 C9 C14 N2 -179.1(7) . .
N1 C15 C16 N3 8.0(11) . .
N2 C15 C16 N3 -170.7(8) . .
N1 C15 C16 C17 -171.6(10) . .
N2 C15 C16 C17 9.7(15) . .
N3 C16 C17 C18 3.5(18) . .
C15 C16 C17 C18 -177.0(11) . .
C16 C17 C18 C19 -1(2) . .
C17 C18 C19 C20 -3(2) . .
C18 C19 C20 N3 4.7(19) . .
N2 C21 C22 C22 -173.5(9) . 2_756
N2 C15 N1 C9 -2.8(9) . .
C16 C15 N1 C9 178.3(7) . .
N2 C15 N1 Zn1 173.8(5) . .
C16 C15 N1 Zn1 -5.1(10) . .
C14 C9 N1 C15 1.0(9) . .
C10 C9 N1 C15 -178.9(8) . .
C14 C9 N1 Zn1 -174.6(6) . .
C10 C9 N1 Zn1 5.5(14) . .
O3 Zn1 N1 C15 92.5(6) . .
O1W Zn1 N1 C15 -71.0(6) . .
O1 Zn1 N1 C15 -163.9(6) . .
N3 Zn1 N1 C15 1.1(6) . .
O3 Zn1 N1 C9 -92.3(8) . .
O1W Zn1 N1 C9 104.2(8) . .
O1 Zn1 N1 C9 11.3(8) . .
N3 Zn1 N1 C9 176.2(8) . .
N1 C15 N2 C14 3.5(9) . .
C16 C15 N2 C14 -177.7(8) . .
N1 C15 N2 C21 -168.9(7) . .
C16 C15 N2 C21 9.9(14) . .
C13 C14 N2 C15 -179.5(10) . .
C9 C14 N2 C15 -2.6(8) . .
C13 C14 N2 C21 -6.5(14) . .
C9 C14 N2 C21 170.5(7) . .
C22 C21 N2 C15 -100.9(10) . .
C22 C21 N2 C14 87.7(10) . .
C17 C16 N3 C20 -1.8(15) . .
C15 C16 N3 C20 178.5(8) . .
C17 C16 N3 Zn1 173.0(9) . .
C15 C16 N3 Zn1 -6.6(9) . .
C19 C20 N3 C16 -2.3(15) . .
C19 C20 N3 Zn1 -176.4(9) . .
O3 Zn1 N3 C16 -103.4(6) . .
N1 Zn1 N3 C16 3.4(6) . .
O1W Zn1 N3 C16 127.7(6) . .
O1 Zn1 N3 C16 73.5(12) . .
O3 Zn1 N3 C20 71.0(8) . .
N1 Zn1 N3 C20 177.8(8) . .
O1W Zn1 N3 C20 -57.9(7) . .
O1 Zn1 N3 C20 -112.1(10) . .
O2 C1 O1 Zn1 -12.5(10) . .
C2 C1 O1 Zn1 168.6(4) . .
O3 Zn1 O1 C1 -90.6(6) . .
N1 Zn1 O1 C1 159.5(5) . .
O1W Zn1 O1 C1 38.9(6) . .
N3 Zn1 O1 C1 92.6(10) . .
O4 C5 O3 Zn1 -5.6(10) . .
C6 C5 O3 Zn1 176.8(4) . .
N1 Zn1 O3 C5 -142.8(5) . .
O1W Zn1 O3 C5 18.7(6) . .
O1 Zn1 O3 C5 114.3(5) . .
N3 Zn1 O3 C5 -66.6(5) . .
